data_4075921
loop_
_publ_author_name
'Bruce, Michael I.'
'Costuas, Karine'
'Davin, Thomas'
'Ellis, Benjamin G.'
'Halet, Jean-Fran\,cois'
'Lapinte, Claude'
'Low, Paul J.'
'Smith, Mark E.'
'Skelton, Brian W.'
'Toupet, Loic'
'White, Allan H.'

_publ_section_title
;
 Iron versus Ruthenium:&#x00A0; Dramatic Changes in Electronic Structure
 Result from Replacement of One Fe by Ru in
 [{Cp*(dppe)Fe}-CC-CC-{Fe(dppe)Cp*}]n+(n= 0, 1, 2)
;
_journal_issue 16
_journal_name_full Organometallics
_journal_page_first 3864
_journal_paper_doi 10.1021/om050293a
_journal_volume 24
_journal_year 2005
_chemical_formula_moiety 'C81 H74 Fe P4 Ru, F6 P'
_chemical_formula_sum 'C81 H74 F6 Fe P5 Ru'
_chemical_formula_weight 1473.26
_space_group_IT_number 2
_symmetry_cell_setting triclinic
_symmetry_space_group_name_Hall '-P 1'
_symmetry_space_group_name_H-M 'P -1'
_cell_angle_alpha 102.330(2)
_cell_angle_beta 91.366(2)
_cell_angle_gamma 111.702(2)
_cell_formula_units_Z 2
_cell_length_a 13.241(2)
_cell_length_b 14.279(2)
_cell_length_c 20.629(3)
_cell_measurement_reflns_used 8716
_cell_measurement_temperature 150(2)
_cell_measurement_theta_max 25.0
_cell_measurement_theta_min 2.26
_cell_volume 3517.5(9)
_computing_cell_refinement 'Siemens SAINT (Siemens, 1995)'
_computing_data_collection 'Siemens SMART (Siemens, 1995)'
_computing_data_reduction 'xtal ADDREF SORTRF'
_computing_molecular_graphics xtal
_computing_publication_material 'xtal BONDLA CIFIO'
_computing_structure_refinement 'xtal CRYLSQ'
_computing_structure_solution xtal
_diffrn_ambient_temperature 150(2)
_diffrn_measured_fraction_theta_full 1.0
_diffrn_measured_fraction_theta_max 1.0
_diffrn_measurement_device_type
;
Bruker SMART CCD diffractometer
;
_diffrn_measurement_method '\w scans'
_diffrn_radiation_detector 'CCD area detector'
_diffrn_radiation_monochromator graphite
_diffrn_radiation_source 'sealed tube'
_diffrn_radiation_type 'Mo K\a'
_diffrn_radiation_wavelength .71073
_diffrn_reflns_av_R_equivalents .045
_diffrn_reflns_av_sigmaI/netI .072
_diffrn_reflns_limit_h_max 15
_diffrn_reflns_limit_h_min -15
_diffrn_reflns_limit_k_max 16
_diffrn_reflns_limit_k_min -16
_diffrn_reflns_limit_l_max 24
_diffrn_reflns_limit_l_min -24
_diffrn_reflns_number 33593
_diffrn_reflns_theta_full 25.0
_diffrn_reflns_theta_max 25.0
_diffrn_reflns_theta_min 1.66
_diffrn_standards_decay_% 0
_diffrn_standards_number 0
_exptl_absorpt_coefficient_mu .595
_exptl_absorpt_correction_T_max 1
_exptl_absorpt_correction_T_min .75
_exptl_absorpt_correction_type multi-scan
_exptl_absorpt_process_details
;
 SADABS; Sheldrick, 1996
;
_exptl_crystal_colour dark
_exptl_crystal_density_diffrn 1.391
_exptl_crystal_density_method 'not measured'
_exptl_crystal_description plate
_exptl_crystal_F_000 1518
_exptl_crystal_size_max .58
_exptl_crystal_size_mid .45
_exptl_crystal_size_min .15
_refine_diff_density_max 1.231
_refine_diff_density_min -.959
_refine_ls_extinction_method none
_refine_ls_goodness_of_fit_all 1.06
_refine_ls_goodness_of_fit_ref 1.119
_refine_ls_hydrogen_treatment noref
_refine_ls_matrix_type full
_refine_ls_number_constraints 0
_refine_ls_number_parameters 847
_refine_ls_number_reflns 9469
_refine_ls_number_restraints 0
_refine_ls_R_factor_all .077
_refine_ls_R_factor_gt .054
_refine_ls_shift/su_max .001
_refine_ls_shift/su_mean .00007
_refine_ls_structure_factor_coef F
_refine_ls_weighting_scheme calc
_refine_ls_wR_factor_all .087
_refine_ls_wR_factor_ref .081
_reflns_d_resolution_high .842
_reflns_d_resolution_low 12.219
_reflns_Friedel_coverage 0
_reflns_limit_h_max 15
_reflns_limit_h_min 0
_reflns_limit_k_max 15
_reflns_limit_k_min -16
_reflns_limit_l_max 24
_reflns_limit_l_min -24
_reflns_number_gt 9469
_reflns_number_total 12082
_reflns_threshold_expression 'F    > 4.00 sig(F   )'
_cod_data_source_file om050293asi20050418_054435.cif
_cod_data_source_block 8(PF6)2
_cod_original_sg_symbol_Hall -p_1
_cod_original_sg_symbol_H-M P_-1
_cod_original_formula_sum 'C81 H74 F6 Fe1 P5 Ru1'
_cod_database_code 4075921

loop_
_symmetry_equiv_pos_as_xyz
+x,+y,+z
-x,-y,-z

loop_
_atom_site_label
_atom_site_fract_x
_atom_site_fract_y
_atom_site_fract_z
_atom_site_U_iso_or_equiv
_atom_site_adp_type
_atom_site_occupancy
Ru1 .67794(3) .24330(3) .674647(18) .01983(18) Uani 1.00000
Fe2 .61239(5) .72597(5) .87407(3) .0218(3) Uani 1.00000
P11 .63960(9) .27078(9) .57242(6) .0202(5) Uani 1.00000
C1111 .6751(4) .1990(3) .4973(2) .0210(18) Uani 1.00000
C1112 .6742(4) .2262(4) .4358(2) .024(2) Uani 1.00000
C1113 .6918(4) .1661(4) .3785(2) .027(2) Uani 1.00000
C1114 .7151(4) .0796(4) .3813(3) .031(2) Uani 1.00000
C1115 .7183(4) .0534(4) .4413(3) .032(2) Uani 1.00000
C1116 .6978(4) .1123(4) .4990(2) .026(2) Uani 1.00000
C1121 .4902(4) .2296(4) .5504(2) .022(2) Uani 1.00000
C1122 .4257(4) .2462(4) .6007(3) .027(2) Uani 1.00000
C1123 .3133(4) .2183(4) .5864(3) .028(2) Uani 1.00000
C1124 .2656(4) .1775(4) .5211(3) .033(2) Uani 1.00000
C1125 .3285(4) .1607(4) .4706(3) .030(2) Uani 1.00000
C1126 .4400(4) .1866(4) .4855(3) .029(2) Uani 1.00000
C1131 .6926(4) .4034(4) .5610(2) .0221(19) Uani 1.00000
C1132 .6381(4) .4704(4) .5832(3) .030(2) Uani 1.00000
C1133 .6803(5) .5718(4) .5777(3) .034(2) Uani 1.00000
C1134 .7772(5) .6092(4) .5485(3) .037(2) Uani 1.00000
C1135 .8322(4) .5443(4) .5273(3) .033(2) Uani 1.00000
C1136 .7912(4) .4425(4) .5334(2) .026(2) Uani 1.00000
P12 .86469(10) .32837(10) .68940(6) .0225(5) Uani 1.00000
C1211 .9279(4) .2388(4) .6502(3) .030(2) Uani 1.00000
C1212 .9384(4) .2257(4) .5831(3) .036(2) Uani 1.00000
C1213 .9749(5) .1495(5) .5503(3) .048(3) Uani 1.00000
C1214 .9977(5) .0867(5) .5846(3) .047(3) Uani 1.00000
C1215 .9871(5) .0986(5) .6512(3) .047(3) Uani 1.00000
C1216 .9516(4) .1751(4) .6849(3) .035(2) Uani 1.00000
C1221 .9244(4) .3721(4) .7778(2) .025(2) Uani 1.00000
C1222 .8655(4) .4012(4) .8272(2) .031(2) Uani 1.00000
C1223 .9138(5) .4483(4) .8920(3) .037(2) Uani 1.00000
C1224 1.0230(5) .4638(4) .9086(3) .040(2) Uani 1.00000
C1225 1.0801(4) .4319(5) .8608(3) .039(2) Uani 1.00000
C1226 1.0337(4) .3883(5) .7949(3) .036(2) Uani 1.00000
C1231 .9409(4) .4522(4) .6675(2) .025(2) Uani 1.00000
C1232 .9007(4) .5295(4) .6828(2) .027(2) Uani 1.00000
C1233 .9601(4) .6280(4) .6749(3) .032(2) Uani 1.00000
C1234 1.0618(4) .6503(4) .6522(3) .035(2) Uani 1.00000
C1235 1.1032(4) .5738(5) .6373(3) .038(2) Uani 1.00000
C1236 1.0441(4) .4741(4) .6452(3) .035(2) Uani 1.00000
P21 .76893(10) .82869(10) .84802(6) .0236(5) Uani 1.00000
C2111 .8150(4) .9708(4) .8722(2) .025(2) Uani 1.00000
C2112 .9170(4) 1.0346(4) .8583(3) .033(2) Uani 1.00000
C2113 .9461(5) 1.1411(4) .8710(3) .039(3) Uani 1.00000
C2114 .8735(5) 1.1844(4) .8967(3) .037(2) Uani 1.00000
C2115 .7726(5) 1.1220(4) .9100(3) .037(2) Uani 1.00000
C2116 .7433(4) 1.0152(4) .8982(3) .030(2) Uani 1.00000
C2121 .8898(4) .8051(4) .8698(2) .026(2) Uani 1.00000
C2122 .9021(4) .7146(4) .8360(2) .027(2) Uani 1.00000
C2123 .9878(4) .6899(4) .8563(3) .035(2) Uani 1.00000
C2124 1.0606(4) .7543(4) .9117(3) .038(2) Uani 1.00000
C2125 1.0507(4) .8443(5) .9450(3) .036(2) Uani 1.00000
C2126 .9659(4) .8700(4) .9240(2) .029(2) Uani 1.00000
C210 .7526(4) .8086(4) .7567(2) .028(2) Uani 1.00000
C220 .6486(4) .8269(4) .7415(3) .032(2) Uani 1.00000
P22 .53731(10) .75191(10) .78517(6) .0234(5) Uani 1.00000
C2211 .4435(4) .8209(4) .7938(2) .026(2) Uani 1.00000
C2212 .4807(4) .9288(4) .8103(3) .031(2) Uani 1.00000
C2213 .4079(5) .9779(4) .8204(3) .037(2) Uani 1.00000
C2214 .2971(4) .9212(5) .8147(3) .037(2) Uani 1.00000
C2215 .2585(4) .8142(4) .7973(3) .034(2) Uani 1.00000
C2216 .3305(4) .7642(4) .7870(2) .030(2) Uani 1.00000
C2221 .4561(4) .6349(4) .7207(2) .024(2) Uani 1.00000
C2222 .3997(4) .5432(4) .7394(3) .030(2) Uani 1.00000
C2223 .3309(5) .4560(4) .6916(3) .034(2) Uani 1.00000
C2224 .3222(5) .4600(4) .6254(3) .039(3) Uani 1.00000
C2225 .3792(4) .5500(4) .6065(3) .033(2) Uani 1.00000
C2226 .4446(4) .6375(4) .6542(3) .030(2) Uani 1.00000
C1 .6584(4) .3708(3) .7165(2) .0203(18) Uani 1.00000
C2 .6457(4) .4498(4) .7469(2) .026(2) Uani 1.00000
C3 .6387(4) .5389(4) .7822(2) .025(2) Uani 1.00000
C4 .6325(4) .6189(4) .8168(2) .025(2) Uani 1.00000
C101 .5250(4) .1279(4) .6999(3) .030(2) Uani 1.00000
C102 .5629(4) .0752(4) .6468(2) .028(2) Uani 1.00000
C103 .6677(4) .0799(4) .6686(3) .031(2) Uani 1.00000
C104 .6941(4) .1363(4) .7360(3) .035(2) Uani 1.00000
C105 .6072(5) .1659(4) .7555(3) .037(2) Uani 1.00000
C201 .6445(4) .6806(4) .9620(2) .030(2) Uani 1.00000
C2011 .7316(6) .6423(6) .9740(3) .054(3) Uani 1.00000
C202 .6542(4) .7870(4) .9806(2) .029(2) Uani 1.00000
C2021 .7496(5) .8749(5) 1.0220(3) .043(3) Uani 1.00000
C203 .5510(4) .7886(4) .9609(2) .033(2) Uani 1.00000
C2031 .5176(6) .8804(5) .9812(3) .052(3) Uani 1.00000
C204 .4792(4) .6862(5) .9325(3) .035(2) Uani 1.00000
C2041 .3569(5) .6530(7) .9163(3) .065(4) Uani 1.00000
C205 .5338(5) .6200(4) .9331(3) .037(2) Uani 1.00000
C2051 .4848(6) .5025(5) .9113(3) .061(3) Uani 1.00000
P .26862(11) .20918(11) .79463(7) .0319(6) Uani 1.00000
F1 .3700(3) .2966(3) .7755(2) .0563(18) Uani 1.00000
F2 .2621(4) .2873(4) .8585(2) .081(2) Uani 1.00000
F3 .1685(3) .1196(3) .8138(2) .063(2) Uani 1.00000
F4 .2733(4) .1286(3) .7295(2) .083(2) Uani 1.00000
F5 .1872(3) .2369(4) .7528(2) .073(2) Uani 1.00000
F6 .3508(3) .1805(4) .8358(3) .083(3) Uani 1.00000
H1112 .66008 .28742 .43329 .03400 Uiso 1.00000
H1113 .68730 .18464 .33653 .03700 Uiso 1.00000
H1114 .72885 .03834 .34141 .04000 Uiso 1.00000
H1115 .73517 -.00447 .44452 .03800 Uiso 1.00000
H1116 .69869 .09283 .54054 .03400 Uiso 1.00000
H1122 .45847 .27651 .64583 .03600 Uiso 1.00000
H1123 .27048 .23015 .62182 .03800 Uiso 1.00000
H1124 .18898 .15844 .51051 .04200 Uiso 1.00000
H1125 .29474 .12948 .42539 .04100 Uiso 1.00000
H1126 .48314 .17508 .45006 .03900 Uiso 1.00000
H1132 .57180 .44353 .60418 .03800 Uiso 1.00000
H1133 .64195 .61728 .59258 .04300 Uiso 1.00000
H1134 .80595 .67976 .54358 .04600 Uiso 1.00000
H1135 .89926 .57021 .50741 .04400 Uiso 1.00000
H1136 .82881 .39782 .51808 .03100 Uiso 1.00000
H1212 .92150 .26973 .55903 .04500 Uiso 1.00000
H1213 .98470 .14293 .50326 .06100 Uiso 1.00000
H1214 1.02228 .03390 .56196 .06100 Uiso 1.00000
H1215 1.00254 .05233 .67504 .06400 Uiso 1.00000
H1216 .94519 .18435 .73182 .04200 Uiso 1.00000
H1222 .78943 .38830 .81494 .04100 Uiso 1.00000
H1223 .87275 .46944 .92621 .04500 Uiso 1.00000
H1224 1.05680 .49570 .95379 .05200 Uiso 1.00000
H1225 1.15404 .44025 .87258 .05100 Uiso 1.00000
H1226 1.07623 .36908 .76095 .04400 Uiso 1.00000
H1232 .83068 .51505 .69994 .03400 Uiso 1.00000
H1233 .93090 .68157 .68576 .04000 Uiso 1.00000
H1234 1.10303 .71814 .64548 .04700 Uiso 1.00000
H1235 1.17299 .58849 .62132 .04900 Uiso 1.00000
H1236 1.07428 .42164 .63525 .04300 Uiso 1.00000
H2112 .96667 1.00508 .83897 .04100 Uiso 1.00000
H2113 1.01510 1.18438 .86017 .05000 Uiso 1.00000
H2114 .89385 1.25884 .90593 .04700 Uiso 1.00000
H2115 .72095 1.15157 .92787 .04600 Uiso 1.00000
H2116 .67319 .97162 .90808 .03800 Uiso 1.00000
H2122 .84992 .66863 .79815 .03500 Uiso 1.00000
H2123 .99688 .62830 .83273 .04600 Uiso 1.00000
H2124 1.11894 .73641 .92665 .05000 Uiso 1.00000
H2125 1.10218 .88981 .98245 .04700 Uiso 1.00000
H2126 .95962 .93327 .94733 .03900 Uiso 1.00000
H210a .81416 .85676 .74200 .03300 Uiso 1.00000
H210b .74356 .74009 .73474 .03300 Uiso 1.00000
H220a .62692 .80718 .69405 .03900 Uiso 1.00000
H220b .66287 .90043 .75596 .03900 Uiso 1.00000
H2212 .55839 .97053 .81330 .03900 Uiso 1.00000
H2213 .43510 1.05367 .83090 .04800 Uiso 1.00000
H2214 .24660 .95486 .82254 .04400 Uiso 1.00000
H2215 .18117 .77516 .79205 .04100 Uiso 1.00000
H2216 .30150 .68940 .77427 .03900 Uiso 1.00000
H2222 .40718 .53982 .78485 .03900 Uiso 1.00000
H2223 .29048 .39334 .70508 .04600 Uiso 1.00000
H2224 .27609 .40019 .59233 .04600 Uiso 1.00000
H2225 .37424 .55303 .56051 .04200 Uiso 1.00000
H2226 .48406 .69993 .64123 .03600 Uiso 1.00000
H101 .45473 .13323 .69958 .04200 Uiso 1.00000
H102 .52603 .04451 .60216 .03700 Uiso 1.00000
H103 .71268 .04949 .64150 .04000 Uiso 1.00000
H104 .75943 .15069 .76539 .04500 Uiso 1.00000
H105 .60310 .20781 .79864 .04700 Uiso 1.00000
H2011a .80254 .69543 .97466 .08000 Uiso 1.00000
H2011b .72460 .58337 .93898 .08000 Uiso 1.00000
H2011c .72802 .62311 1.01543 .08000 Uiso 1.00000
H2021a .74795 .93968 1.01718 .06500 Uiso 1.00000
H2021b .81621 .87080 1.00831 .06500 Uiso 1.00000
H2021c .74727 .87357 1.06791 .06500 Uiso 1.00000
H2031a .47567 .88656 .94542 .07900 Uiso 1.00000
H2031b .58085 .94434 .99555 .07900 Uiso 1.00000
H2031c .47412 .87273 1.01718 .07900 Uiso 1.00000
H2041a .32451 .57890 .89921 .09700 Uiso 1.00000
H2041b .34353 .68435 .88208 .09700 Uiso 1.00000
H2041c .32400 .67121 .95484 .09700 Uiso 1.00000
H2051a .54130 .47803 .89709 .09300 Uiso 1.00000
H2051b .43021 .48087 .87424 .09300 Uiso 1.00000
H2051c .45470 .47320 .94715 .09300 Uiso 1.00000

loop_
_atom_site_aniso_label
_atom_site_aniso_U_11
_atom_site_aniso_U_22
_atom_site_aniso_U_33
_atom_site_aniso_U_12
_atom_site_aniso_U_13
_atom_site_aniso_U_23
Ru1 .0171(2) .0185(2) .0208(2) .00434(16) .00065(15) .00326(15)
Fe2 .0217(4) .0204(4) .0193(4) .0048(3) .0005(3) .0025(3)
P11 .0181(6) .0174(6) .0223(6) .0052(5) .0010(5) .0019(5)
C1111 .019(2) .017(2) .022(2) .0028(19) .0005(18) .0007(19)
C1112 .018(2) .024(3) .026(3) .003(2) -.001(2) .005(2)
C1113 .018(2) .033(3) .021(2) .001(2) .002(2) .003(2)
C1114 .019(2) .031(3) .030(3) .004(2) .001(2) -.003(2)
C1115 .032(3) .022(3) .039(3) .011(2) .001(2) .004(2)
C1116 .027(3) .024(3) .022(3) .008(2) .003(2) .002(2)
C1121 .023(2) .017(2) .028(3) .008(2) -.001(2) .006(2)
C1122 .024(3) .020(3) .036(3) .010(2) .002(2) .002(2)
C1123 .024(3) .020(3) .042(3) .009(2) .006(2) .008(2)
C1124 .017(2) .035(3) .044(3) .008(2) -.001(2) .010(2)
C1125 .029(3) .027(3) .033(3) .009(2) -.006(2) .010(2)
C1126 .025(3) .030(3) .033(3) .010(2) .002(2) .009(2)
C1131 .022(2) .020(2) .023(2) .005(2) -.0037(19) .008(2)
C1132 .032(3) .026(3) .030(3) .012(2) -.000(2) .006(2)
C1133 .041(3) .021(3) .035(3) .013(2) -.001(2) -.003(2)
C1134 .047(3) .021(3) .034(3) .003(2) -.013(3) .008(2)
C1135 .030(3) .032(3) .026(3) .002(2) -.001(2) .005(2)
C1136 .028(3) .024(3) .022(3) .005(2) -.003(2) .005(2)
P12 .0181(6) .0239(7) .0221(6) .0067(5) -.0001(5) .0013(5)
C1211 .020(2) .029(3) .036(3) .008(2) -.003(2) .001(2)
C1212 .028(3) .040(3) .032(3) .013(2) -.004(2) -.005(2)
C1213 .034(3) .061(4) .040(3) .024(3) .003(3) -.014(3)
C1214 .036(3) .043(4) .057(4) .023(3) .001(3) -.013(3)
C1215 .038(3) .038(4) .065(4) .019(3) .004(3) .002(3)
C1216 .032(3) .032(3) .043(3) .016(2) -.001(2) .005(3)
C1221 .022(2) .019(3) .030(3) .003(2) -.004(2) .004(2)
C1222 .032(3) .036(3) .024(3) .012(2) -.003(2) .008(2)
C1223 .044(3) .032(3) .030(3) .011(3) -.004(2) .006(2)
C1224 .047(3) .033(3) .027(3) .006(3) -.012(3) .002(2)
C1225 .026(3) .042(3) .039(3) .001(3) -.011(2) .009(3)
C1226 .024(3) .043(3) .035(3) .008(2) -.001(2) .007(3)
C1231 .019(2) .030(3) .016(2) .003(2) -.0038(18) .002(2)
C1232 .021(2) .030(3) .021(2) .002(2) -.001(2) .003(2)
C1233 .034(3) .027(3) .027(3) .007(2) -.002(2) -.000(2)
C1234 .027(3) .034(3) .033(3) -.004(2) .001(2) .013(2)
C1235 .022(3) .039(3) .044(3) .000(2) .008(2) .012(3)
C1236 .024(3) .039(3) .036(3) .007(2) .004(2) .004(2)
P21 .0210(6) .0227(7) .0223(6) .0052(5) -.0005(5) .0021(5)
C2111 .023(2) .023(3) .026(3) .006(2) -.001(2) .007(2)
C2112 .025(3) .036(3) .035(3) .005(2) .000(2) .011(2)
C2113 .038(3) .030(3) .045(3) .005(3) -.006(3) .015(3)
C2114 .041(3) .026(3) .041(3) .009(2) -.011(3) .009(2)
C2115 .038(3) .030(3) .042(3) .015(3) -.007(3) .004(3)
C2116 .027(3) .028(3) .031(3) .006(2) -.005(2) .009(2)
C2121 .019(2) .030(3) .024(3) .003(2) -.000(2) .006(2)
C2122 .022(2) .027(3) .029(3) .006(2) .002(2) .003(2)
C2123 .031(3) .034(3) .038(3) .012(2) .004(2) .006(2)
C2124 .026(3) .039(3) .046(3) .009(2) -.005(2) .011(3)
C2125 .028(3) .042(3) .028(3) .006(2) -.010(2) .006(2)
C2126 .030(3) .027(3) .026(3) .006(2) -.003(2) .006(2)
C210 .024(3) .035(3) .021(3) .006(2) .001(2) .004(2)
C220 .023(3) .041(3) .027(3) .005(2) .000(2) .014(2)
P22 .0199(6) .0236(7) .0227(6) .0048(5) -.0015(5) .0044(5)
C2211 .025(3) .028(3) .024(3) .009(2) .001(2) .009(2)
C2212 .029(3) .031(3) .033(3) .011(2) -.002(2) .010(2)
C2213 .040(3) .029(3) .039(3) .012(3) .000(3) .006(2)
C2214 .033(3) .046(4) .037(3) .020(3) .006(2) .013(3)
C2215 .027(3) .041(3) .032(3) .013(2) .006(2) .004(2)
C2216 .028(3) .031(3) .026(3) .007(2) -.000(2) .005(2)
C2221 .020(2) .026(3) .022(2) .008(2) -.0019(19) .003(2)
C2222 .030(3) .033(3) .026(3) .012(2) -.004(2) .002(2)
C2223 .040(3) .019(3) .040(3) .008(2) -.010(2) .007(2)
C2224 .040(3) .031(3) .041(3) .015(3) -.018(3) -.003(3)
C2225 .040(3) .031(3) .025(3) .017(3) -.008(2) -.000(2)
C2226 .032(3) .025(3) .032(3) .012(2) -.003(2) .002(2)
C1 .015(2) .017(2) .026(3) .0036(18) .0025(18) .001(2)
C2 .015(2) .030(3) .026(3) .002(2) -.0014(19) .007(2)
C3 .019(2) .027(3) .027(3) .009(2) -.002(2) .003(2)
C4 .019(2) .034(3) .018(2) .006(2) -.0021(18) .005(2)
C101 .028(3) .022(3) .037(3) .003(2) .007(2) .011(2)
C102 .028(3) .022(3) .029(3) .002(2) -.001(2) .009(2)
C103 .032(3) .026(3) .033(3) .005(2) -.001(2) .014(2)
C104 .035(3) .026(3) .036(3) -.002(2) -.006(2) .015(2)
C105 .051(3) .024(3) .028(3) .003(3) .011(3) .012(2)
C201 .041(3) .029(3) .020(3) .014(2) .005(2) .008(2)
C2011 .070(5) .069(5) .041(4) .042(4) .003(3) .026(3)
C202 .034(3) .027(3) .019(2) .004(2) .006(2) .006(2)
C2021 .053(4) .033(3) .024(3) -.001(3) -.005(3) -.001(2)
C203 .037(3) .039(3) .024(3) .016(3) .011(2) .007(2)
C2031 .067(4) .056(4) .049(4) .037(4) .028(3) .018(3)
C204 .028(3) .044(3) .026(3) .004(2) .006(2) .011(2)
C2041 .030(3) .102(6) .047(4) .003(4) .015(3) .027(4)
C205 .047(3) .028(3) .021(3) -.004(3) .004(2) .005(2)
C2051 .091(5) .028(3) .036(3) -.007(3) -.001(3) .010(3)
P .0288(7) .0337(8) .0365(8) .0148(6) .0060(6) .0098(6)
F1 .044(2) .053(2) .068(3) .0065(17) .0041(18) .029(2)
F2 .079(3) .076(3) .065(3) .023(2) .011(2) -.020(2)
F3 .043(2) .063(3) .078(3) .0075(19) .020(2) .029(2)
F4 .080(3) .062(3) .086(3) .018(2) .037(3) -.009(2)
F5 .047(2) .083(3) .092(3) .023(2) -.015(2) .036(3)
F6 .050(2) .107(4) .122(4) .036(2) .006(2) .077(3)

loop_
_atom_type_symbol
_atom_type_oxidation_number
_atom_type_number_in_cell
_atom_type_scat_dispersion_real
_atom_type_scat_dispersion_imag
_atom_type_scat_source
C 0 162 .002 .002 'Int Tables Vol IV Tables 2.2B and 2.3.1'
H 0 148 0 0 'Int Tables Vol IV Tables 2.2B and 2.3.1'
F 0 12 .014 .01 'Int Tables Vol IV Tables 2.2B and 2.3.1'
Fe 0 2 .301 .845 'Int Tables Vol IV Tables 2.2B and 2.3.1'
P 0 10 .09 .095 'Int Tables Vol IV Tables 2.2B and 2.3.1'
Ru 0 2 -1.42 .836 'Int Tables Vol IV Tables 2.2B and 2.3.1'

loop_
_geom_angle_atom_site_label_1
_geom_angle_atom_site_label_2
_geom_angle_atom_site_label_3
_geom_angle
P11 Ru1 P12 99.82(5)
P11 Ru1 C1 88.11(15)
P11 Ru1 C101 108.21(15)
P11 Ru1 C102 93.36(14)
P11 Ru1 C103 113.17(14)
P11 Ru1 C104 149.66(13)
P11 Ru1 C105 145.03(15)
P12 Ru1 C1 91.34(13)
P12 Ru1 C101 150.36(16)
P12 Ru1 C102 134.55(16)
P12 Ru1 C103 99.11(14)
P12 Ru1 C104 89.38(14)
P12 Ru1 C105 115.09(16)
C1 Ru1 C101 98.9(2)
C1 Ru1 C102 132.7(2)
C1 Ru1 C103 154.0(2)
C1 Ru1 C104 120.8(2)
C1 Ru1 C105 92.9(2)
C101 Ru1 C102 36.4(2)
C101 Ru1 C103 61.3(2)
C101 Ru1 C104 61.5(2)
C101 Ru1 C105 37.1(2)
C102 Ru1 C103 36.7(2)
C102 Ru1 C104 60.96(19)
C102 Ru1 C105 61.05(18)
C103 Ru1 C104 36.51(19)
C103 Ru1 C105 61.1(2)
C104 Ru1 C105 36.6(2)
P21 Fe2 P22 85.12(5)
P21 Fe2 C4 86.76(15)
P21 Fe2 C201 108.61(14)
P21 Fe2 C202 94.96(13)
P21 Fe2 C203 116.87(13)
P21 Fe2 C204 155.15(14)
P21 Fe2 C205 146.77(18)
P22 Fe2 C4 86.99(18)
P22 Fe2 C201 166.24(14)
P22 Fe2 C202 141.57(18)
P22 Fe2 C203 108.18(19)
P22 Fe2 C204 102.17(18)
P22 Fe2 C205 127.31(16)
C4 Fe2 C201 94.5(2)
C4 Fe2 C202 131.4(3)
C4 Fe2 C203 152.3(2)
C4 Fe2 C204 117.1(2)
C4 Fe2 C205 88.0(2)
C201 Fe2 C202 39.2(2)
C201 Fe2 C203 65.3(2)
C201 Fe2 C204 65.0(2)
C201 Fe2 C205 39.3(2)
C202 Fe2 C203 38.7(2)
C202 Fe2 C204 64.51(18)
C202 Fe2 C205 64.98(18)
C203 Fe2 C204 38.28(19)
C203 Fe2 C205 64.3(2)
C204 Fe2 C205 38.0(3)
Ru1 P11 C1111 118.7(2)
Ru1 P11 C1121 111.62(17)
Ru1 P11 C1131 118.99(15)
C1111 P11 C1121 100.6(2)
C1111 P11 C1131 102.1(2)
C1121 P11 C1131 102.0(2)
P11 C1111 C1112 121.6(4)
P11 C1111 C1116 120.6(4)
C1112 C1111 C1116 117.8(4)
C1111 C1112 C1113 120.9(5)
C1111 C1112 H1112 119.6
C1113 C1112 H1112 119.5
C1112 C1113 C1114 120.5(5)
C1112 C1113 H1113 119.2
C1114 C1113 H1113 120.3
C1113 C1114 C1115 119.2(5)
C1113 C1114 H1114 120.5
C1115 C1114 H1114 120.3
C1114 C1115 C1116 120.6(6)
C1114 C1115 H1115 120.7
C1116 C1115 H1115 118.7
C1111 C1116 C1115 121.1(5)
C1111 C1116 H1116 118.7
C1115 C1116 H1116 120.2
P11 C1121 C1122 119.1(3)
P11 C1121 C1126 122.8(4)
C1122 C1121 C1126 118.0(5)
C1121 C1122 C1123 121.2(4)
C1121 C1122 H1122 119.8
C1123 C1122 H1122 119.0
C1122 C1123 C1124 119.5(5)
C1122 C1123 H1123 119.8
C1124 C1123 H1123 120.6
C1123 C1124 C1125 120.0(5)
C1123 C1124 H1124 120.5
C1125 C1124 H1124 119.5
C1124 C1125 C1126 120.0(5)
C1124 C1125 H1125 120.0
C1126 C1125 H1125 120.0
C1121 C1126 C1125 121.2(5)
C1121 C1126 H1126 119.4
C1125 C1126 H1126 119.4
P11 C1131 C1132 120.4(4)
P11 C1131 C1136 121.0(4)
C1132 C1131 C1136 118.5(5)
C1131 C1132 C1133 120.7(5)
C1131 C1132 H1132 117.9
C1133 C1132 H1132 121.4
C1132 C1133 C1134 120.3(6)
C1132 C1133 H1133 120.4
C1134 C1133 H1133 119.3
C1133 C1134 C1135 119.4(5)
C1133 C1134 H1134 120.4
C1135 C1134 H1134 120.2
C1134 C1135 C1136 120.8(5)
C1134 C1135 H1135 119.4
C1136 C1135 H1135 119.8
C1131 C1136 C1135 120.3(5)
C1131 C1136 H1136 119.3
C1135 C1136 H1136 120.4
Ru1 P12 C1211 109.36(14)
Ru1 P12 C1221 113.83(16)
Ru1 P12 C1231 125.55(19)
C1211 P12 C1221 104.4(3)
C1211 P12 C1231 105.6(2)
C1221 P12 C1231 95.7(2)
P12 C1211 C1212 118.9(5)
P12 C1211 C1216 120.9(4)
C1212 C1211 C1216 119.6(6)
C1211 C1212 C1213 120.1(6)
C1211 C1212 H1212 119.5
C1213 C1212 H1212 120.4
C1212 C1213 C1214 120.0(6)
C1212 C1213 H1213 119.3
C1214 C1213 H1213 120.7
C1213 C1214 C1215 120.4(7)
C1213 C1214 H1214 120.0
C1215 C1214 H1214 119.6
C1214 C1215 C1216 120.2(7)
C1214 C1215 H1215 119.5
C1216 C1215 H1215 120.2
C1211 C1216 C1215 119.6(6)
C1211 C1216 H1216 120.0
C1215 C1216 H1216 120.4
P12 C1221 C1222 119.9(4)
P12 C1221 C1226 120.6(4)
C1222 C1221 C1226 119.0(4)
C1221 C1222 C1223 120.9(5)
C1221 C1222 H1222 118.2
C1223 C1222 H1222 120.9
C1222 C1223 C1224 119.6(6)
C1222 C1223 H1223 120.7
C1224 C1223 H1223 119.7
C1223 C1224 C1225 119.7(5)
C1223 C1224 H1224 120.0
C1225 C1224 H1224 120.3
C1224 C1225 C1226 121.2(6)
C1224 C1225 H1225 119.6
C1226 C1225 H1225 119.2
C1221 C1226 C1225 119.5(5)
C1221 C1226 H1226 120.0
C1225 C1226 H1226 120.4
P12 C1231 C1232 117.7(4)
P12 C1231 C1236 121.9(5)
C1232 C1231 C1236 119.7(5)
C1231 C1232 C1233 120.7(5)
C1231 C1232 H1232 119.7
C1233 C1232 H1232 119.5
C1232 C1233 C1234 120.0(6)
C1232 C1233 H1233 119.9
C1234 C1233 H1233 120.1
C1233 C1234 C1235 119.7(5)
C1233 C1234 H1234 120.6
C1235 C1234 H1234 119.6
C1234 C1235 C1236 120.8(5)
C1234 C1235 H1235 120.1
C1236 C1235 H1235 119.0
C1231 C1236 C1235 119.0(6)
C1231 C1236 H1236 120.9
C1235 C1236 H1236 120.1
Fe2 P21 C2111 121.94(18)
Fe2 P21 C2121 116.50(18)
Fe2 P21 C210 106.12(15)
C2111 P21 C2121 103.7(2)
C2111 P21 C210 99.4(2)
C2121 P21 C210 107.2(3)
P21 C2111 C2112 121.1(4)
P21 C2111 C2116 119.4(3)
C2112 C2111 C2116 119.2(5)
C2111 C2112 C2113 120.3(6)
C2111 C2112 H2112 120.4
C2113 C2112 H2112 119.3
C2112 C2113 C2114 119.9(5)
C2112 C2113 H2113 120.1
C2114 C2113 H2113 120.0
C2113 C2114 C2115 120.2(5)
C2113 C2114 H2114 120.1
C2115 C2114 H2114 119.7
C2114 C2115 C2116 120.3(6)
C2114 C2115 H2115 120.9
C2116 C2115 H2115 118.8
C2111 C2116 C2115 120.1(5)
C2111 C2116 H2116 119.4
C2115 C2116 H2116 120.5
P21 C2121 C2122 119.9(3)
P21 C2121 C2126 121.4(4)
C2122 C2121 C2126 118.4(5)
C2121 C2122 C2123 120.8(4)
C2121 C2122 H2122 119.5
C2123 C2122 H2122 119.7
C2122 C2123 C2124 119.7(6)
C2122 C2123 H2123 120.8
C2124 C2123 H2123 119.6
C2123 C2124 C2125 120.4(6)
C2123 C2124 H2124 119.9
C2125 C2124 H2124 119.7
C2124 C2125 C2126 119.9(5)
C2124 C2125 H2125 120.5
C2126 C2125 H2125 119.6
C2121 C2126 C2125 120.8(5)
C2121 C2126 H2126 119.6
C2125 C2126 H2126 119.6
P21 C210 C220 104.6(4)
P21 C210 H210a 111.1
P21 C210 H210b 111.5
C220 C210 H210a 110.7
C220 C210 H210b 109.8
H210a C210 H210b 109.1
C210 C220 P22 109.8(4)
C210 C220 H220a 110.4
C210 C220 H220b 109.7
P22 C220 H220a 110.4
P22 C220 H220b 110.0
H220a C220 H220b 106.6
Fe2 P22 C220 108.47(19)
Fe2 P22 C2211 121.27(17)
Fe2 P22 C2221 116.0(2)
C220 P22 C2211 104.7(3)
C220 P22 C2221 104.2(2)
C2211 P22 C2221 100.5(2)
P22 C2211 C2212 122.4(4)
P22 C2211 C2216 119.6(4)
C2212 C2211 C2216 117.9(6)
C2211 C2212 C2213 120.7(5)
C2211 C2212 H2212 120.1
C2213 C2212 H2212 119.2
C2212 C2213 C2214 120.7(5)
C2212 C2213 H2213 119.8
C2214 C2213 H2213 119.5
C2213 C2214 C2215 119.4(6)
C2213 C2214 H2214 121.0
C2215 C2214 H2214 119.6
C2214 C2215 C2216 120.4(5)
C2214 C2215 H2215 119.1
C2216 C2215 H2215 120.5
C2211 C2216 C2215 120.8(5)
C2211 C2216 H2216 120.4
C2215 C2216 H2216 118.8
P22 C2221 C2222 119.4(4)
P22 C2221 C2226 121.4(4)
C2222 C2221 C2226 119.1(4)
C2221 C2222 C2223 119.9(5)
C2221 C2222 H2222 120.2
C2223 C2222 H2222 120.0
C2222 C2223 C2224 120.0(5)
C2222 C2223 H2223 119.4
C2224 C2223 H2223 120.6
C2223 C2224 C2225 120.4(4)
C2223 C2224 H2224 120.3
C2225 C2224 H2224 119.4
C2224 C2225 C2226 119.7(5)
C2224 C2225 H2225 120.7
C2226 C2225 H2225 119.5
C2221 C2226 C2225 121.0(5)
C2221 C2226 H2226 119.2
C2225 C2226 H2226 119.8
Ru1 C1 C2 175.9(5)
C1 C2 C3 176.1(5)
C2 C3 C4 177.4(6)
Fe2 C4 C3 172.7(4)
Ru1 C101 C102 72.2(3)
Ru1 C101 C105 70.9(3)
Ru1 C101 H101 125.2
C102 C101 C105 107.2(5)
C102 C101 H101 126.2
C105 C101 H101 126.5
Ru1 C102 C101 71.5(3)
Ru1 C102 C103 72.0(3)
Ru1 C102 H102 119.8
C101 C102 C103 108.9(4)
C101 C102 H102 125.6
C103 C102 H102 125.4
Ru1 C103 C102 71.3(3)
Ru1 C103 C104 71.0(3)
Ru1 C103 H103 122.9
C102 C103 C104 107.3(5)
C102 C103 H103 125.9
C104 C103 H103 126.8
Ru1 C104 C103 72.5(4)
Ru1 C104 C105 71.2(4)
Ru1 C104 H104 124.1
C103 C104 C105 108.4(5)
C103 C104 H104 127.1
C105 C104 H104 124.5
Ru1 C105 C101 71.9(3)
Ru1 C105 C104 72.1(3)
Ru1 C105 H105 119.7
C101 C105 C104 108.2(5)
C101 C105 H105 124.4
C104 C105 H105 127.3
Fe2 C201 C2011 125.7(4)
Fe2 C201 C202 71.3(3)
Fe2 C201 C205 70.1(3)
C2011 C201 C202 126.0(4)
C2011 C201 C205 127.4(5)
C202 C201 C205 106.6(6)
C201 C2011 H2011a 110.2
C201 C2011 H2011b 110.4
C201 C2011 H2011c 111.0
H2011a C2011 H2011b 107.8
H2011a C2011 H2011c 108.4
H2011b C2011 H2011c 108.9
Fe2 C202 C201 69.5(3)
Fe2 C202 C2021 132.7(4)
Fe2 C202 C203 70.0(3)
C201 C202 C2021 125.1(6)
C201 C202 C203 107.3(4)
C2021 C202 C203 127.0(6)
C202 C2021 H2021a 110.0
C202 C2021 H2021b 110.4
C202 C2021 H2021c 110.3
H2021a C2021 H2021b 108.6
H2021a C2021 H2021c 108.3
H2021b C2021 H2021c 109.1
Fe2 C203 C202 71.3(3)
Fe2 C203 C2031 134.3(4)
Fe2 C203 C204 70.4(3)
C202 C203 C2031 125.4(4)
C202 C203 C204 108.1(6)
C2031 C203 C204 125.2(6)
C203 C2031 H2031a 111.7
C203 C2031 H2031b 111.1
C203 C2031 H2031c 110.2
H2031a C2031 H2031b 108.2
H2031a C2031 H2031c 107.5
H2031b C2031 H2031c 107.9
Fe2 C204 C203 71.3(3)
Fe2 C204 C2041 132.7(4)
Fe2 C204 C205 71.0(3)
C203 C204 C2041 124.2(7)
C203 C204 C205 109.3(5)
C2041 C204 C205 125.6(6)
C204 C2041 H2041a 109.2
C204 C2041 H2041b 109.2
C204 C2041 H2041c 111.4
H2041a C2041 H2041b 107.7
H2041a C2041 H2041c 108.8
H2041b C2041 H2041c 110.5
Fe2 C205 C201 70.6(3)
Fe2 C205 C204 71.0(3)
Fe2 C205 C2051 127.4(4)
C201 C205 C204 108.7(5)
C201 C205 C2051 124.5(7)
C204 C205 C2051 126.7(6)
C205 C2051 H2051a 109.1
C205 C2051 H2051b 109.5
C205 C2051 H2051c 110.8
H2051a C2051 H2051b 108.0
H2051a C2051 H2051c 108.7
H2051b C2051 H2051c 110.6
F1 P F2 91.4(2)
F1 P F3 178.5(3)
F1 P F4 89.4(2)
F1 P F5 90.7(2)
F1 P F6 89.1(2)
F2 P F3 89.5(2)
F2 P F4 179.1(2)
F2 P F5 90.4(3)
F2 P F6 90.3(3)
F3 P F4 89.7(2)
F3 P F5 90.5(2)
F3 P F6 89.7(3)
F4 P F5 89.2(3)
F4 P F6 90.1(3)
F5 P F6 179.3(3)

loop_
_geom_bond_atom_site_label_1
_geom_bond_atom_site_label_2
_geom_bond_distance
Ru1 P11 2.3040(14)
Ru1 P12 2.2951(12)
Ru1 C1 1.953(5)
Ru1 C101 2.245(5)
Ru1 C102 2.253(4)
Ru1 C103 2.263(6)
Ru1 C104 2.243(7)
Ru1 C105 2.231(6)
Fe2 P21 2.2086(13)
Fe2 P22 2.2281(16)
Fe2 C4 1.830(5)
Fe2 C201 2.136(6)
Fe2 C202 2.159(5)
Fe2 C203 2.143(6)
Fe2 C204 2.130(6)
Fe2 C205 2.130(6)
P11 C1111 1.840(5)
P11 C1121 1.857(5)
P11 C1131 1.831(5)
C1111 C1112 1.405(7)
C1111 C1116 1.384(8)
C1112 C1113 1.383(7)
C1112 H1112 .970
C1113 C1114 1.391(9)
C1113 H1113 .965
C1114 C1115 1.370(8)
C1114 H1114 .968
C1115 C1116 1.399(7)
C1115 H1115 .947
C1116 H1116 .957
C1121 C1122 1.396(7)
C1121 C1126 1.383(7)
C1122 C1123 1.397(7)
C1122 H1122 .956
C1123 C1124 1.380(7)
C1123 H1123 .960
C1124 C1125 1.385(8)
C1124 H1124 .955
C1125 C1126 1.392(8)
C1125 H1125 .960
C1126 H1126 .963
C1131 C1132 1.409(8)
C1131 C1136 1.403(7)
C1132 C1133 1.377(8)
C1132 H1132 .972
C1133 C1134 1.401(8)
C1133 H1133 .970
C1134 C1135 1.386(9)
C1134 H1134 .965
C1135 C1136 1.386(8)
C1135 H1135 .966
C1136 H1136 .955
P12 C1211 1.837(6)
P12 C1221 1.850(5)
P12 C1231 1.842(5)
C1211 C1212 1.374(8)
C1211 C1216 1.384(10)
C1212 C1213 1.401(10)
C1212 H1212 .962
C1213 C1214 1.364(11)
C1213 H1213 .972
C1214 C1215 1.365(10)
C1214 H1214 .965
C1215 C1216 1.402(10)
C1215 H1215 .977
C1216 H1216 .959
C1221 C1222 1.384(8)
C1221 C1226 1.402(8)
C1222 C1223 1.381(7)
C1222 H1222 .971
C1223 C1224 1.401(9)
C1223 H1223 .966
C1224 C1225 1.360(9)
C1224 H1224 .962
C1225 C1226 1.388(7)
C1225 H1225 .961
C1226 H1226 .966
C1231 C1232 1.376(9)
C1231 C1236 1.397(7)
C1232 C1233 1.383(7)
C1232 H1232 .965
C1233 C1234 1.382(8)
C1233 H1233 .966
C1234 C1235 1.377(10)
C1234 H1234 .962
C1235 C1236 1.396(8)
C1235 H1235 .952
C1236 H1236 .960
P21 C2111 1.837(5)
P21 C2121 1.818(6)
P21 C210 1.839(5)
C2111 C2112 1.398(7)
C2111 C2116 1.385(8)
C2112 C2113 1.386(8)
C2112 H2112 .957
C2113 C2114 1.382(10)
C2113 H2113 .958
C2114 C2115 1.376(8)
C2114 H2114 .969
C2115 C2116 1.391(8)
C2115 H2115 .970
C2116 H2116 .962
C2121 C2122 1.399(8)
C2121 C2126 1.393(6)
C2122 C2123 1.387(9)
C2122 H2122 .969
C2123 C2124 1.387(7)
C2123 H2123 .961
C2124 C2125 1.376(9)
C2124 H2124 .962
C2125 C2126 1.389(9)
C2125 H2125 .957
C2126 H2126 .963
C210 C220 1.531(9)
C210 H210a .957
C210 H210b .948
C220 P22 1.854(5)
C220 H220a .964
C220 H220b .971
P22 C2211 1.840(6)
P22 C2221 1.836(4)
C2211 C2212 1.393(7)
C2211 C2216 1.399(7)
C2212 C2213 1.383(10)
C2212 H2212 .972
C2213 C2214 1.376(7)
C2213 H2213 .977
C2214 C2215 1.380(8)
C2214 H2214 .956
C2215 C2216 1.383(9)
C2215 H2215 .959
C2216 H2216 .964
C2221 C2222 1.388(7)
C2221 C2226 1.387(7)
C2222 C2223 1.394(6)
C2222 H2222 .954
C2223 C2224 1.383(9)
C2223 H2223 .961
C2224 C2225 1.372(8)
C2224 H2224 .955
C2225 C2226 1.382(6)
C2225 H2225 .961
C2226 H2226 .951
C1 C2 1.240(7)
C2 C3 1.362(8)
C3 C4 1.242(8)
C101 C102 1.404(8)
C101 C105 1.425(8)
C101 H101 .962
C102 C103 1.421(8)
C102 H102 .963
C103 C104 1.412(7)
C103 H103 .980
C104 C105 1.406(10)
C104 H104 .974
C105 H105 .975
C201 C2011 1.484(11)
C201 C202 1.441(8)
C201 C205 1.433(7)
C2011 H2011a .962
C2011 H2011b .958
C2011 H2011c .949
C202 C2021 1.489(6)
C202 C203 1.426(9)
C2021 H2021a .959
C2021 H2021b .951
C2021 H2021c .953
C203 C2031 1.514(11)
C203 C204 1.401(7)
C2031 H2031a .951
C2031 H2031b .964
C2031 H2031c .951
C204 C2041 1.515(9)
C204 C205 1.388(10)
C2041 H2041a .962
C2041 H2041b .959
C2041 H2041c .949
C205 C2051 1.516(8)
C2051 H2051a .962
C2051 H2051b .955
C2051 H2051c .950
P F1 1.585(4)
P F2 1.561(5)
P F3 1.593(4)
P F4 1.590(5)
P F5 1.575(6)
P F6 1.583(6)
